data_9002866
loop_
_publ_author_name
'Post, J. E.'
'Heaney, P. J.'
'Hanson, J. C.'

_publ_section_title
;
 Synchrotron X-ray diffraction study of the structure and dehydration
 behavior of todorokite
;
_journal_name_full 'American Mineralogist'
_journal_page_first 142
_journal_page_last 150
_journal_volume 88
_journal_year 2003
_chemical_formula_sum 'H8.16 Mg0.47 Mn6 O16.9'
_chemical_name_mineral Todorokite
_space_group_IT_number 10
_symmetry_space_group_name_Hall '-P 2y'
_symmetry_space_group_name_H-M 'P 1 2/m 1'
_cell_angle_alpha 90
_cell_angle_beta 94.47
_cell_angle_gamma 90
_cell_formula_units_Z 1
_cell_length_a 9.769
_cell_length_b 2.8512
_cell_length_c 9.560
_cell_volume 265.468
_database_code_amcsd 0002955
_exptl_crystal_density_diffrn 3.876
_cod_original_formula_sum 'Mn6 O16.9 Mg.47 H8.16'
_cod_database_code 9002866

loop_
_space_group_symop_operation_xyz
x,y,z
x,-y,z
-x,y,-z
-x,-y,-z

loop_
_atom_site_label
_atom_site_fract_x
_atom_site_fract_y
_atom_site_fract_z
_atom_site_occupancy
_atom_site_U_iso_or_equiv
_atom_site_type_symbol
_atom_site_attached_hydrogens
Mn1 0.50000 0.50000 0.00000 1.00000 0.02800 Mn 0
Mn2 0.76380 0.00000 0.00020 1.00000 0.02800 Mn 0
Mn3 0.00000 0.00000 0.50000 1.00000 0.02800 Mn 0
Mn4 0.97250 0.50000 0.76500 1.00000 0.02800 Mn 0
O1 0.14800 0.50000 0.08400 1.00000 0.04800 O 0
O2 0.41800 0.00000 0.09600 1.00000 0.04800 O 0
O3 0.66900 0.50000 0.10200 1.00000 0.04800 O 0
O4 0.91000 0.00000 0.15000 1.00000 0.04800 O 0
O5 0.90500 0.50000 0.39500 1.00000 0.04800 O 0
O6 0.89000 0.00000 0.65000 1.00000 0.04800 O 0
Wat1 0.42100 0.00000 0.39100 0.84000 0.04800 O 2
Wat2 0.65500 0.50000 0.37300 1.18000 0.04800 O 2
Wat3 0.62600 0.50000 0.67200 0.61000 0.04800 O 2
Mg 0.50000 0.50000 0.50000 0.47000 0.04800 Mg 0

loop_
_cod_changelog_entry_id
_cod_changelog_entry_author
_cod_changelog_entry_date
_cod_changelog_entry_text
1
;cod-tools version 3.8.0
Id: cif_guess_AMCSD_atom_types 9581 2023-05-17 12:35:41Z saulius
;
2023-05-21T08:52:01+03:00
;Derived atom types and hydrogen counts
from atom names that follow the AMCSD naming convention
(Wat == water, O-H == hydroxyl).
;

loop_
_cod_related_entry_id
_cod_related_entry_database
_cod_related_entry_code
1 AMCSD 0002955
